data_4071430
loop_
_publ_author_name
'Zang, Shuang-Quan'
'Zhao, Liang'
'Mak, Thomas C. W.'

_publ_section_title
;
 Diverse Intermolecular Interactions in Metal&#x2212;Organic Frameworks
 Constructed with the New Supramolecular Synthon
 Agn&#x2212;L&#x2212;Agn(n= 4, 5) (H2L =
 2,2&#x2032;-Bis(prop-2-ynyloxy)biphenyl)
;
_journal_issue 11
_journal_name_full Organometallics
_journal_page_first 2396
_journal_paper_doi 10.1021/om800165x
_journal_volume 27
_journal_year 2008
_chemical_formula_moiety 'C38 H23 Ag9 F21 N3 O17'
_chemical_formula_sum 'C38 H23 Ag9 F21 N3 O17'
_chemical_formula_weight 2163.42
_chemical_name_common '[Ag2(L)(AgCF3COO)7(CH3CN)3(?-H2O)]'
_chemical_name_systematic
; 
 ? 
;
_space_group_IT_number 2
_symmetry_cell_setting triclinic
_symmetry_space_group_name_Hall '-P 1'
_symmetry_space_group_name_H-M 'P -1'
_atom_sites_solution_hydrogens geom
_atom_sites_solution_primary direct
_atom_sites_solution_secondary difmap
_audit_creation_method SHELXL-97
_cell_angle_alpha 70.960(5)
_cell_angle_beta 73.919(6)
_cell_angle_gamma 72.171(5)
_cell_formula_units_Z 2
_cell_length_a 11.789(3)
_cell_length_b 15.211(4)
_cell_length_c 18.017(5)
_cell_measurement_temperature 293(2)
_cell_volume 2850.6(13)
_computing_cell_refinement SMART
_computing_data_collection 'SMART (Bruker, 2000)'
_computing_data_reduction 'SAINT (Bruker, 2000)'
_computing_molecular_graphics SHELXTL
_computing_publication_material SHELXTL
_computing_structure_refinement SHELXTL
_computing_structure_solution 'SHELXTL (Bruker, 2000)'
_diffrn_ambient_temperature 293(2)
_diffrn_measured_fraction_theta_full 0.997
_diffrn_measured_fraction_theta_max 0.997
_diffrn_radiation_monochromator graphite
_diffrn_radiation_source 'fine-focus sealed tube'
_diffrn_radiation_type MoK\a
_diffrn_radiation_wavelength 0.71073
_diffrn_reflns_av_R_equivalents 0.0314
_diffrn_reflns_av_sigmaI/netI 0.0606
_diffrn_reflns_limit_h_max 14
_diffrn_reflns_limit_h_min -13
_diffrn_reflns_limit_k_max 18
_diffrn_reflns_limit_k_min -18
_diffrn_reflns_limit_l_max 21
_diffrn_reflns_limit_l_min -17
_diffrn_reflns_number 15616
_diffrn_reflns_theta_full 25.00
_diffrn_reflns_theta_max 25.00
_diffrn_reflns_theta_min 1.64
_exptl_absorpt_coefficient_mu 3.156
_exptl_absorpt_correction_T_max 0.728
_exptl_absorpt_correction_T_min 0.406
_exptl_absorpt_correction_type multi-scan
_exptl_absorpt_process_details 'SADABS(Bruker, 2000)'
_exptl_crystal_colour plate
_exptl_crystal_density_diffrn 2.521
_exptl_crystal_density_method 'not measured'
_exptl_crystal_description colorless
_exptl_crystal_F_000 2040
_exptl_crystal_size_max 0.3
_exptl_crystal_size_mid 0.3
_exptl_crystal_size_min 0.1
_refine_diff_density_max 1.323
_refine_diff_density_min -1.242
_refine_diff_density_rms 0.133
_refine_ls_extinction_method none
_refine_ls_goodness_of_fit_ref 1.033
_refine_ls_hydrogen_treatment constr
_refine_ls_matrix_type full
_refine_ls_number_parameters 803
_refine_ls_number_reflns 9991
_refine_ls_number_restraints 0
_refine_ls_restrained_S_all 1.033
_refine_ls_R_factor_all 0.0883
_refine_ls_R_factor_gt 0.0538
_refine_ls_shift/su_max 0.000
_refine_ls_shift/su_mean 0.000
_refine_ls_structure_factor_coef Fsqd
_refine_ls_weighting_details 'calc w=1/[\s^2^(Fo^2^)+(0.0750P)^2^+0.0000P] where P=(Fo^2^+2Fc^2^)/3'
_refine_ls_weighting_scheme calc
_refine_ls_wR_factor_gt 0.1310
_refine_ls_wR_factor_ref 0.1445
_reflns_number_gt 6723
_reflns_number_total 9991
_reflns_threshold_expression >2sigma(I)
_cod_data_source_file om800165x-file003.cif
_cod_data_source_block complex_3
_cod_original_cell_volume 2850.5(13)
_cod_database_code 4071430

loop_
_symmetry_equiv_pos_as_xyz
'x, y, z'
'-x, -y, -z'

loop_
_atom_site_label
_atom_site_type_symbol
_atom_site_fract_x
_atom_site_fract_y
_atom_site_fract_z
_atom_site_U_iso_or_equiv
_atom_site_adp_type
_atom_site_occupancy
_atom_site_symmetry_multiplicity
_atom_site_calc_flag
_atom_site_refinement_flags
Ag1 Ag 0.36724(7) 0.61446(4) 0.07899(4) 0.0552(2) Uani 1 1 d .
Ag2 Ag 0.64257(9) 0.52833(6) 0.00260(5) 0.0809(3) Uani 1 1 d .
Ag3 Ag 0.56069(7) 0.50423(6) 0.17847(5) 0.0746(2) Uani 1 1 d .
Ag4 Ag 0.34872(6) 0.64547(4) 0.25388(4) 0.0554(2) Uani 1 1 d .
Ag5 Ag 0.44858(7) 0.55265(5) 0.40493(4) 0.0594(2) Uani 1 1 d .
Ag6 Ag 0.21842(6) 0.51213(6) 0.39131(4) 0.0636(2) Uani 1 1 d .
Ag7 Ag 0.28623(7) 0.48020(5) 0.23400(4) 0.0613(2) Uani 1 1 d .
Ag8 Ag 0.04449(11) 0.77250(9) 0.35023(9) 0.1074(4) Uani 0.90 1 d P
Ag8' Ag 0.1124(12) 0.8386(9) 0.2773(8) 0.125(5) Uani 0.10 1 d P
Ag9 Ag 0.21425(10) 0.28696(8) 0.17209(8) 0.1101(4) Uani 1 1 d .
C1 C 0.4289(8) 0.4667(6) 0.1081(4) 0.049(2) Uani 1 1 d .
C2 C 0.4696(8) 0.3822(6) 0.1202(5) 0.048(2) Uani 1 1 d .
C3 C 0.5285(8) 0.2790(6) 0.1333(5) 0.054(2) Uani 1 1 d .
H3A H 0.5002 0.2514 0.1023 0.065 Uiso 1 1 calc R
H3B H 0.6160 0.2698 0.1164 0.065 Uiso 1 1 calc R
C4 C 0.5589(9) 0.1389(6) 0.2414(5) 0.056(2) Uani 1 1 d .
C5 C 0.6395(10) 0.0872(7) 0.1894(6) 0.073(3) Uani 1 1 d .
H5A H 0.6586 0.1166 0.1350 0.088 Uiso 1 1 calc R
C6 C 0.6907(11) -0.0082(8) 0.2193(8) 0.088(4) Uani 1 1 d .
H6A H 0.7441 -0.0435 0.1848 0.106 Uiso 1 1 calc R
C7 C 0.6642(11) -0.0510(7) 0.2984(7) 0.081(3) Uani 1 1 d .
H7A H 0.7010 -0.1149 0.3187 0.098 Uiso 1 1 calc R
C8 C 0.5837(10) -0.0001(6) 0.3475(6) 0.073(3) Uani 1 1 d .
H8A H 0.5632 -0.0314 0.4013 0.087 Uiso 1 1 calc R
C9 C 0.5300(9) 0.0964(6) 0.3222(6) 0.060(2) Uani 1 1 d .
C10 C 0.4400(9) 0.1495(6) 0.3783(5) 0.055(2) Uani 1 1 d .
C11 C 0.3374(11) 0.1170(7) 0.4224(7) 0.077(3) Uani 1 1 d .
H11A H 0.3227 0.0654 0.4128 0.093 Uiso 1 1 calc R
C12 C 0.2564(11) 0.1584(8) 0.4798(7) 0.090(4) Uani 1 1 d .
H12A H 0.1852 0.1382 0.5056 0.108 Uiso 1 1 calc R
C13 C 0.2818(10) 0.2302(8) 0.4989(6) 0.080(3) Uani 1 1 d .
H13A H 0.2300 0.2563 0.5397 0.096 Uiso 1 1 calc R
C14 C 0.3839(11) 0.2630(7) 0.4573(6) 0.072(3) Uani 1 1 d .
H14A H 0.3998 0.3121 0.4699 0.086 Uiso 1 1 calc R
C15 C 0.4632(9) 0.2251(6) 0.3974(5) 0.055(2) Uani 1 1 d .
C16 C 0.5869(8) 0.3350(6) 0.3646(6) 0.055(2) Uani 1 1 d .
H16A H 0.6680 0.3416 0.3361 0.066 Uiso 1 1 calc R
H16B H 0.5833 0.3257 0.4210 0.066 Uiso 1 1 calc R
C17 C 0.4968(8) 0.4251(6) 0.3351(5) 0.0455(19) Uani 1 1 d .
C18 C 0.4166(8) 0.4919(6) 0.3104(5) 0.0467(19) Uani 1 1 d .
O1 O 0.4984(6) 0.2345(4) 0.2154(3) 0.0618(16) Uani 1 1 d .
O2 O 0.5661(6) 0.2540(4) 0.3542(4) 0.0582(15) Uani 1 1 d .
O3 O 0.7363(7) 0.3839(6) 0.1753(5) 0.090(2) Uani 1 1 d .
O4 O 0.7873(8) 0.4011(6) 0.0464(5) 0.098(3) Uani 1 1 d .
C19 C 0.7981(9) 0.3620(7) 0.1144(7) 0.064(2) Uani 1 1 d .
C20 C 0.8981(11) 0.2714(9) 0.1264(8) 0.085(3) Uani 1 1 d .
F1 F 0.8637(9) 0.1975(6) 0.1322(8) 0.171(4) Uani 1 1 d .
F2 F 0.9930(8) 0.2740(7) 0.0715(6) 0.162(4) Uani 1 1 d .
F3 F 0.9430(8) 0.2564(6) 0.1923(5) 0.137(3) Uani 1 1 d .
O5 O 0.1782(6) 0.3651(4) 0.2863(4) 0.0622(16) Uani 1 1 d .
O6 O 0.0874(5) 0.4160(5) 0.3969(4) 0.0603(16) Uani 1 1 d .
C21 C 0.1009(9) 0.3679(6) 0.3495(6) 0.056(2) Uani 1 1 d .
C22 C 0.0076(13) 0.3096(11) 0.3682(8) 0.093(4) Uani 1 1 d .
F4 F 0.0509(8) 0.2276(6) 0.3543(6) 0.134(3) Uani 1 1 d .
F5 F -0.0730(8) 0.3516(7) 0.3229(7) 0.168(4) Uani 1 1 d .
F6 F -0.0488(11) 0.2953(9) 0.4416(6) 0.199(6) Uani 1 1 d .
O7 O 0.7992(5) 0.5409(5) 0.4676(3) 0.0628(17) Uani 1 1 d .
O8 O 0.6294(6) 0.5174(5) 0.4561(3) 0.0670(18) Uani 1 1 d .
C23 C 0.7258(8) 0.5426(6) 0.4306(5) 0.053(2) Uani 1 1 d .
C24 C 0.7533(11) 0.5846(10) 0.3406(7) 0.083(3) Uani 1 1 d .
F7 F 0.7191(8) 0.5438(8) 0.2997(4) 0.144(4) Uani 1 1 d .
F8 F 0.8722(6) 0.5769(6) 0.3112(4) 0.108(2) Uani 1 1 d .
F9 F 0.6989(9) 0.6738(7) 0.3202(5) 0.177(5) Uani 1 1 d .
O9 O 0.6038(7) 0.6511(5) 0.1389(5) 0.086(2) Uani 1 1 d .
O10 O 0.6451(8) 0.6729(5) 0.0077(5) 0.096(3) Uani 1 1 d .
C25 C 0.6314(9) 0.6978(7) 0.0692(8) 0.072(3) Uani 1 1 d .
C26 C 0.6528(11) 0.7942(8) 0.0549(9) 0.085(3) Uani 1 1 d .
F10 F 0.7597(8) 0.8018(6) 0.0147(7) 0.151(4) Uani 1 1 d .
F11 F 0.5754(8) 0.8615(5) 0.0198(7) 0.157(4) Uani 1 1 d .
F12 F 0.6451(11) 0.8175(6) 0.1200(6) 0.165(4) Uani 1 1 d .
O11 O 0.3946(8) 0.6970(5) 0.4309(5) 0.092(2) Uani 1 1 d .
O12 O 0.2609(8) 0.7462(6) 0.3530(6) 0.109(3) Uani 1 1 d .
C27 C 0.3114(11) 0.7527(8) 0.4008(7) 0.073(3) Uani 1 1 d .
C28 C 0.2631(15) 0.8428(9) 0.4282(9) 0.096(4) Uani 1 1 d .
F13 F 0.3355(13) 0.8669(8) 0.4518(10) 0.235(8) Uani 1 1 d .
F14 F 0.2337(15) 0.9187(7) 0.3768(8) 0.217(7) Uani 1 1 d .
F15 F 0.1765(16) 0.8457(10) 0.4791(11) 0.312(13) Uani 1 1 d .
O13 O 0.3074(7) 0.7881(5) 0.1594(4) 0.081(2) Uani 1 1 d .
O14 O 0.3194(7) 0.7652(4) 0.0414(4) 0.0727(19) Uani 1 1 d .
C29 C 0.2970(9) 0.8122(6) 0.0891(6) 0.060(2) Uani 1 1 d .
C30 C 0.2470(12) 0.9218(7) 0.0529(8) 0.084(3) Uani 1 1 d .
F16 F 0.3351(9) 0.9596(5) 0.0088(7) 0.173(5) Uani 1 1 d .
F17 F 0.1946(10) 0.9668(5) 0.1074(5) 0.161(4) Uani 1 1 d .
F18 F 0.1750(9) 0.9391(5) 0.0055(5) 0.136(3) Uani 1 1 d .
O15 O 0.1127(6) 0.6741(5) 0.2662(4) 0.082(2) Uani 1 1 d .
O16 O 0.1296(6) 0.6079(5) 0.1712(4) 0.079(2) Uani 1 1 d .
C31 C 0.0869(8) 0.6705(7) 0.2064(6) 0.061(2) Uani 1 1 d .
C32 C -0.0065(13) 0.7534(10) 0.1707(9) 0.095(4) Uani 1 1 d .
F19 F -0.0037(13) 0.8362(8) 0.1763(9) 0.230(7) Uani 1 1 d .
F20 F -0.1072(8) 0.7464(9) 0.1870(9) 0.298(11) Uani 1 1 d .
F21 F 0.0155(11) 0.7787(9) 0.0933(7) 0.208(6) Uani 1 1 d .
N1 N -0.0435(11) 0.9211(9) 0.3396(8) 0.117(4) Uani 1 1 d .
C33 C -0.0932(12) 0.9953(10) 0.3409(7) 0.091(3) Uani 1 1 d .
C34 C -0.1633(14) 1.0921(9) 0.3468(9) 0.129(5) Uani 1 1 d .
H34A H -0.2093 1.0889 0.4003 0.193 Uiso 1 1 calc R
H34B H -0.2177 1.1178 0.3098 0.193 Uiso 1 1 calc R
H34C H -0.1087 1.1328 0.3342 0.193 Uiso 1 1 calc R
N2 N 0.2930(11) 0.1384(9) 0.1923(7) 0.104(3) Uani 1 1 d .
C35 C 0.3436(14) 0.0636(11) 0.1967(9) 0.102(4) Uani 1 1 d .
C36 C 0.4064(16) -0.0356(11) 0.1994(11) 0.148(6) Uani 1 1 d .
H36A H 0.3486 -0.0747 0.2202 0.222 Uiso 1 1 calc R
H36B H 0.4647 -0.0569 0.2335 0.222 Uiso 1 1 calc R
H36C H 0.4475 -0.0406 0.1464 0.222 Uiso 1 1 calc R
N3 N 0.1133(11) 0.4231(8) 0.1165(6) 0.098(3) Uani 1 1 d .
C37 C 0.0325(14) 0.4841(11) 0.1081(7) 0.087(3) Uani 1 1 d .
C38 C -0.0698(15) 0.5657(11) 0.0941(10) 0.135(5) Uani 1 1 d .
H38A H -0.0446 0.6236 0.0835 0.202 Uiso 1 1 calc R
H38B H -0.1338 0.5607 0.1407 0.202 Uiso 1 1 calc R
H38C H -0.0987 0.5666 0.0490 0.202 Uiso 1 1 calc R
O17 O 0.0184(5) 0.6141(4) 0.4377(4) 0.0631(16) Uani 1 1 d .
H17A H -0.0483 0.5967 0.4286 0.076 Uiso 1 1 calc R
H17B H 0.0058 0.6113 0.4939 0.076 Uiso 1 1 calc R

loop_
_atom_site_aniso_label
_atom_site_aniso_U_11
_atom_site_aniso_U_22
_atom_site_aniso_U_33
_atom_site_aniso_U_23
_atom_site_aniso_U_13
_atom_site_aniso_U_12
Ag1 0.0726(5) 0.0389(4) 0.0475(4) -0.0095(3) -0.0103(3) -0.0074(3)
Ag2 0.1133(7) 0.0717(5) 0.0727(5) -0.0192(4) -0.0452(5) -0.0189(5)
Ag3 0.0655(5) 0.0858(6) 0.0614(5) -0.0162(4) -0.0039(4) -0.0135(4)
Ag4 0.0650(5) 0.0419(4) 0.0596(4) -0.0123(3) -0.0241(3) -0.0037(3)
Ag5 0.0709(5) 0.0624(4) 0.0586(4) -0.0197(3) -0.0285(4) -0.0170(4)
Ag6 0.0482(4) 0.0970(6) 0.0533(4) -0.0301(4) 0.0013(3) -0.0270(4)
Ag7 0.0672(5) 0.0726(5) 0.0479(4) -0.0156(3) -0.0025(3) -0.0304(4)
Ag8 0.0924(8) 0.0883(8) 0.1488(12) -0.0594(8) -0.0354(8) 0.0089(6)
Ag8' 0.125(9) 0.109(8) 0.147(10) -0.099(8) -0.079(8) 0.082(8)
Ag9 0.0910(7) 0.0930(7) 0.1498(10) -0.0508(7) -0.0105(7) -0.0184(6)
C1 0.060(6) 0.047(5) 0.036(4) -0.014(4) -0.005(4) -0.009(4)
C2 0.057(5) 0.045(5) 0.040(5) -0.011(4) -0.008(4) -0.011(4)
C3 0.056(6) 0.044(5) 0.051(5) -0.011(4) -0.011(4) 0.002(4)
C4 0.072(6) 0.032(5) 0.066(6) -0.011(4) -0.021(5) -0.010(4)
C5 0.099(8) 0.047(6) 0.071(6) -0.024(5) -0.021(6) -0.001(5)
C6 0.101(9) 0.059(7) 0.099(9) -0.036(7) -0.034(7) 0.020(6)
C7 0.114(9) 0.039(5) 0.086(8) -0.015(6) -0.044(7) 0.009(6)
C8 0.102(8) 0.041(5) 0.070(6) -0.006(5) -0.032(6) -0.004(5)
C9 0.082(7) 0.036(5) 0.066(6) -0.009(4) -0.030(5) -0.011(4)
C10 0.066(6) 0.043(5) 0.042(5) -0.002(4) -0.013(4) -0.004(4)
C11 0.090(8) 0.044(6) 0.085(8) 0.006(5) -0.021(7) -0.019(6)
C12 0.078(8) 0.066(7) 0.092(9) 0.012(6) 0.010(7) -0.029(6)
C13 0.086(8) 0.065(7) 0.051(6) 0.011(5) 0.006(5) -0.011(6)
C14 0.103(9) 0.056(6) 0.050(6) -0.014(5) -0.006(6) -0.017(6)
C15 0.070(6) 0.037(5) 0.053(5) -0.007(4) -0.024(5) -0.001(4)
C16 0.054(5) 0.046(5) 0.072(6) -0.023(4) -0.028(5) 0.001(4)
C17 0.055(5) 0.048(5) 0.042(5) -0.018(4) -0.011(4) -0.017(4)
C18 0.054(5) 0.052(5) 0.038(4) -0.018(4) -0.011(4) -0.010(4)
O1 0.086(5) 0.036(3) 0.043(3) -0.003(3) -0.008(3) 0.003(3)
O2 0.057(4) 0.047(3) 0.069(4) -0.021(3) -0.006(3) -0.008(3)
O3 0.070(5) 0.117(6) 0.071(5) -0.031(5) -0.016(4) 0.002(4)
O4 0.100(6) 0.091(6) 0.078(5) -0.025(4) -0.016(5) 0.017(5)
C19 0.062(7) 0.068(7) 0.063(7) -0.014(5) -0.018(5) -0.016(5)
C20 0.055(7) 0.090(9) 0.092(9) -0.022(7) 0.003(7) -0.009(6)
F1 0.135(8) 0.075(5) 0.323(15) -0.073(7) -0.079(8) -0.003(5)
F2 0.099(7) 0.163(9) 0.160(8) -0.033(7) 0.012(6) 0.014(6)
F3 0.120(7) 0.139(7) 0.147(7) -0.028(6) -0.079(6) 0.012(5)
O5 0.078(5) 0.070(4) 0.046(4) -0.018(3) 0.003(3) -0.038(4)
O6 0.050(4) 0.079(4) 0.063(4) -0.031(3) -0.001(3) -0.028(3)
C21 0.061(6) 0.057(6) 0.056(6) -0.007(5) -0.018(5) -0.026(5)
C22 0.109(10) 0.116(11) 0.083(9) -0.013(7) -0.030(8) -0.073(9)
F4 0.136(7) 0.102(6) 0.198(9) -0.065(6) -0.005(6) -0.073(5)
F5 0.111(7) 0.168(9) 0.264(12) -0.035(8) -0.087(8) -0.067(6)
F6 0.254(13) 0.313(15) 0.115(7) -0.096(8) 0.075(7) -0.243(12)
O7 0.049(4) 0.098(5) 0.050(4) -0.025(3) -0.012(3) -0.022(3)
O8 0.051(4) 0.107(5) 0.048(4) -0.011(3) -0.012(3) -0.034(4)
C23 0.046(5) 0.069(6) 0.042(5) -0.022(4) -0.006(4) -0.008(4)
C24 0.068(8) 0.122(11) 0.062(7) -0.020(7) -0.016(6) -0.028(7)
F7 0.126(7) 0.278(12) 0.060(4) -0.049(6) -0.012(4) -0.094(7)
F8 0.080(5) 0.164(7) 0.065(4) -0.004(4) 0.002(3) -0.052(5)
F9 0.173(9) 0.150(8) 0.088(6) 0.042(6) 0.002(6) 0.026(7)
O9 0.106(6) 0.075(5) 0.082(5) -0.016(4) -0.031(5) -0.024(4)
O10 0.143(8) 0.081(5) 0.076(5) -0.026(4) -0.019(5) -0.043(5)
C25 0.053(6) 0.059(6) 0.110(10) -0.027(7) -0.030(6) -0.004(5)
C26 0.066(8) 0.071(8) 0.134(11) -0.047(8) -0.027(8) -0.011(6)
F10 0.098(6) 0.113(6) 0.255(11) -0.076(7) 0.000(7) -0.047(5)
F11 0.129(7) 0.067(5) 0.282(12) -0.015(6) -0.106(8) -0.009(5)
F12 0.245(12) 0.109(7) 0.186(9) -0.075(7) -0.054(8) -0.056(7)
O11 0.117(7) 0.070(5) 0.111(6) -0.039(4) -0.058(5) -0.004(5)
O12 0.112(7) 0.101(6) 0.149(8) -0.086(6) -0.080(6) 0.030(5)
C27 0.082(8) 0.073(7) 0.078(7) -0.035(6) -0.016(6) -0.021(6)
C28 0.133(12) 0.066(8) 0.106(10) -0.038(8) -0.023(9) -0.031(8)
F13 0.255(14) 0.130(9) 0.42(2) -0.162(12) -0.200(15) 0.028(9)
F14 0.35(2) 0.082(7) 0.227(12) -0.068(8) -0.123(13) 0.024(9)
F15 0.35(2) 0.207(13) 0.36(2) -0.225(15) 0.264(18) -0.187(14)
O13 0.107(6) 0.051(4) 0.071(5) -0.013(4) -0.011(4) -0.008(4)
O14 0.095(5) 0.042(4) 0.075(4) -0.014(3) -0.021(4) -0.004(3)
C29 0.066(6) 0.040(5) 0.064(6) -0.001(5) -0.006(5) -0.015(4)
C30 0.097(9) 0.045(6) 0.100(9) -0.005(6) -0.034(8) -0.007(6)
F16 0.132(7) 0.053(4) 0.274(12) 0.025(6) -0.018(8) -0.029(5)
F17 0.265(12) 0.063(5) 0.134(7) -0.047(5) -0.066(7) 0.036(6)
F18 0.163(8) 0.080(5) 0.151(7) -0.007(5) -0.082(7) 0.009(5)
O15 0.073(5) 0.095(5) 0.084(5) -0.047(4) -0.028(4) 0.010(4)
O16 0.075(5) 0.087(5) 0.077(5) -0.025(4) -0.026(4) -0.007(4)
C31 0.047(6) 0.062(6) 0.067(6) -0.020(5) -0.002(5) -0.011(5)
C32 0.085(10) 0.089(10) 0.100(10) -0.024(8) -0.033(8) 0.007(7)
F19 0.275(16) 0.133(9) 0.313(17) -0.100(10) -0.205(14) 0.081(9)
F20 0.042(5) 0.219(13) 0.42(2) 0.186(13) -0.040(8) -0.023(6)
F21 0.215(13) 0.191(11) 0.141(9) 0.001(8) -0.074(9) 0.048(9)
N1 0.109(9) 0.094(8) 0.150(11) -0.062(8) -0.036(8) 0.016(7)
C33 0.081(9) 0.099(10) 0.090(9) -0.033(8) -0.010(7) -0.014(8)
C34 0.152(14) 0.065(8) 0.144(13) -0.045(8) -0.010(11) 0.011(8)
N2 0.119(9) 0.097(8) 0.119(9) -0.055(7) -0.039(7) -0.014(7)
C35 0.114(12) 0.094(10) 0.110(10) -0.042(9) -0.020(9) -0.027(9)
C36 0.153(16) 0.106(12) 0.200(18) -0.069(12) -0.065(13) 0.005(11)
N3 0.118(10) 0.088(8) 0.094(8) -0.029(6) -0.032(7) -0.016(7)
C37 0.103(11) 0.098(10) 0.070(8) -0.028(7) -0.014(7) -0.035(8)
C38 0.129(14) 0.126(14) 0.159(15) -0.042(11) -0.037(12) -0.031(11)
O17 0.054(4) 0.079(4) 0.062(4) -0.025(3) -0.007(3) -0.021(3)

loop_
_atom_type_symbol
_atom_type_description
_atom_type_scat_dispersion_real
_atom_type_scat_dispersion_imag
_atom_type_scat_source
C C 0.0033 0.0016 'International Tables Vol C Tables 4.2.6.8 and 6.1.1.4'
H H 0.0000 0.0000 'International Tables Vol C Tables 4.2.6.8 and 6.1.1.4'
N N 0.0061 0.0033 'International Tables Vol C Tables 4.2.6.8 and 6.1.1.4'
O O 0.0106 0.0060 'International Tables Vol C Tables 4.2.6.8 and 6.1.1.4'
F F 0.0171 0.0103 'International Tables Vol C Tables 4.2.6.8 and 6.1.1.4'
Ag Ag -0.8971 1.1015 'International Tables Vol C Tables 4.2.6.8 and 6.1.1.4'

loop_
_geom_angle_atom_site_label_1
_geom_angle_atom_site_label_2
_geom_angle_atom_site_label_3
_geom_angle
_geom_angle_site_symmetry_1
_geom_angle_site_symmetry_3
C1 Ag1 O14 174.7(3) . .
C1 Ag1 Ag7 54.5(2) . .
O14 Ag1 Ag7 130.42(19) . .
C1 Ag1 Ag3 56.0(2) . .
O14 Ag1 Ag3 122.7(2) . .
Ag7 Ag1 Ag3 64.52(3) . .
C1 Ag1 Ag2 50.4(2) . 2_665
O14 Ag1 Ag2 128.59(19) . 2_665
Ag7 Ag1 Ag2 87.16(3) . 2_665
Ag3 Ag1 Ag2 103.61(3) . 2_665
C1 Ag1 Ag2 62.8(2) . .
O14 Ag1 Ag2 112.0(2) . .
Ag7 Ag1 Ag2 110.35(3) . .
Ag3 Ag1 Ag2 57.03(3) . .
Ag2 Ag1 Ag2 73.83(3) 2_665 .
C1 Ag1 Ag4 97.9(2) . .
O14 Ag1 Ag4 84.72(19) . .
Ag7 Ag1 Ag4 56.59(3) . .
Ag3 Ag1 Ag4 58.17(3) . .
Ag2 Ag1 Ag4 143.30(3) 2_665 .
Ag2 Ag1 Ag4 110.96(3) . .
O4 Ag2 O10 119.2(3) . .
O4 Ag2 C1 118.1(3) . 2_665
O10 Ag2 C1 113.3(3) . 2_665
O4 Ag2 C2 142.7(3) . 2_665
O10 Ag2 C2 87.3(3) . 2_665
C1 Ag2 C2 26.7(2) 2_665 2_665
O4 Ag2 Ag3 80.2(2) . .
O10 Ag2 Ag3 80.8(2) . .
C1 Ag2 Ag3 140.1(2) 2_665 .
C2 Ag2 Ag3 132.91(19) 2_665 .
O4 Ag2 Ag1 77.8(2) . 2_665
O10 Ag2 Ag1 154.6(2) . 2_665
C1 Ag2 Ag1 43.0(2) 2_665 2_665
C2 Ag2 Ag1 69.63(18) 2_665 2_665
Ag3 Ag2 Ag1 122.60(4) . 2_665
O4 Ag2 Ag1 134.0(2) . .
O10 Ag2 Ag1 76.3(2) . .
C1 Ag2 Ag1 87.5(2) 2_665 .
C2 Ag2 Ag1 74.31(18) 2_665 .
Ag3 Ag2 Ag1 58.62(3) . .
Ag1 Ag2 Ag1 106.17(3) 2_665 .
O9 Ag3 O3 111.1(3) . .
O9 Ag3 C18 107.6(3) . .
O3 Ag3 C18 115.8(3) . .
O9 Ag3 C1 120.9(3) . .
O3 Ag3 C1 105.1(3) . .
C18 Ag3 C1 96.1(3) . .
O9 Ag3 C17 118.4(3) . .
O3 Ag3 C17 89.0(3) . .
C18 Ag3 C17 26.9(2) . .
C1 Ag3 C17 107.1(2) . .
O9 Ag3 Ag2 79.3(2) . .
O3 Ag3 Ag2 79.48(19) . .
C18 Ag3 Ag2 157.68(19) . .
C1 Ag3 Ag2 63.06(18) . .
C17 Ag3 Ag2 161.63(17) . .
O9 Ag3 Ag1 81.1(2) . .
O3 Ag3 Ag1 139.26(19) . .
C18 Ag3 Ag1 95.2(2) . .
C1 Ag3 Ag1 42.57(19) . .
C17 Ag3 Ag1 120.13(19) . .
Ag2 Ag3 Ag1 64.35(3) . .
O9 Ag3 Ag4 70.3(2) . .
O3 Ag3 Ag4 155.58(19) . .
C18 Ag3 Ag4 45.3(2) . .
C1 Ag3 Ag4 93.68(19) . .
C17 Ag3 Ag4 70.32(19) . .
Ag2 Ag3 Ag4 123.69(4) . .
Ag1 Ag3 Ag4 64.89(3) . .
O9 Ag3 Ag7 121.7(2) . .
O3 Ag3 Ag7 127.1(2) . .
C18 Ag3 Ag7 47.89(18) . .
C1 Ag3 Ag7 48.72(18) . .
C17 Ag3 Ag7 65.84(18) . .
Ag2 Ag3 Ag7 110.16(3) . .
Ag1 Ag3 Ag7 56.96(3) . .
Ag4 Ag3 Ag7 56.51(3) . .
C18 Ag4 O13 161.7(3) . .
C18 Ag4 O12 113.4(3) . .
O13 Ag4 O12 84.7(3) . .
C18 Ag4 Ag7 52.8(2) . .
O13 Ag4 Ag7 116.69(19) . .
O12 Ag4 Ag7 133.5(2) . .
C18 Ag4 Ag5 50.64(19) . .
O13 Ag4 Ag5 142.87(19) . .
O12 Ag4 Ag5 68.25(18) . .
Ag7 Ag4 Ag5 100.43(3) . .
C18 Ag4 Ag6 51.2(2) . .
O13 Ag4 Ag6 140.2(2) . .
O12 Ag4 Ag6 79.3(2) . .
Ag7 Ag4 Ag6 57.46(3) . .
Ag5 Ag4 Ag6 60.77(3) . .
C18 Ag4 Ag3 53.4(2) . .
O13 Ag4 Ag3 109.51(18) . .
O12 Ag4 Ag3 150.39(17) . .
Ag7 Ag4 Ag3 64.05(3) . .
Ag5 Ag4 Ag3 86.39(3) . .
Ag6 Ag4 Ag3 102.01(3) . .
C18 Ag4 Ag1 94.72(19) . .
O13 Ag4 Ag1 68.06(18) . .
O12 Ag4 Ag1 149.83(18) . .
Ag7 Ag4 Ag1 56.69(2) . .
Ag5 Ag4 Ag1 141.91(3) . .
Ag6 Ag4 Ag1 113.22(3) . .
Ag3 Ag4 Ag1 56.94(2) . .
O11 Ag5 C18 135.4(3) . .
O11 Ag5 O8 88.6(3) . .
C18 Ag5 O8 128.6(3) . .
O11 Ag5 O8 89.2(3) . 2_666
C18 Ag5 O8 116.7(3) . 2_666
O8 Ag5 O8 81.5(2) . 2_666
O11 Ag5 C17 162.4(3) . .
C18 Ag5 C17 28.9(3) . .
O8 Ag5 C17 101.9(3) . .
O8 Ag5 C17 106.2(3) 2_666 .
O11 Ag5 Ag4 89.1(2) . .
C18 Ag5 Ag4 46.8(2) . .
O8 Ag5 Ag4 141.87(15) . .
O8 Ag5 Ag4 136.57(15) 2_666 .
C17 Ag5 Ag4 73.8(2) . .
O11 Ag5 Ag6 107.1(2) . .
C18 Ag5 Ag6 50.2(2) . .
O8 Ag5 Ag6 154.86(16) . .
O8 Ag5 Ag6 79.36(14) 2_666 .
C17 Ag5 Ag6 68.5(2) . .
Ag4 Ag5 Ag6 59.86(2) . .
O7 Ag6 C18 118.0(2) 2_666 .
O7 Ag6 O6 91.0(2) 2_666 .
C18 Ag6 O6 119.8(2) . .
O7 Ag6 O17 78.2(2) 2_666 .
C18 Ag6 O17 151.8(2) . .
O6 Ag6 O17 80.2(2) . .
O7 Ag6 Ag7 152.67(16) 2_666 .
C18 Ag6 Ag7 53.39(18) . .
O6 Ag6 Ag7 76.32(14) . .
O17 Ag6 Ag7 122.08(14) . .
O7 Ag6 Ag4 136.51(15) 2_666 .
C18 Ag6 Ag4 46.5(2) . .
O6 Ag6 Ag4 132.46(15) . .
O17 Ag6 Ag4 105.51(14) . .
Ag7 Ag6 Ag4 60.48(3) . .
O7 Ag6 Ag5 80.48(14) 2_666 .
C18 Ag6 Ag5 49.31(18) . .
O6 Ag6 Ag5 156.59(16) . .
O17 Ag6 Ag5 118.66(14) . .
Ag7 Ag6 Ag5 101.57(3) . .
Ag4 Ag6 Ag5 59.37(3) . .
O5 Ag7 C18 119.3(3) . .
O5 Ag7 O16 97.4(2) . .
C18 Ag7 O16 127.9(3) . .
O5 Ag7 C1 114.0(2) . .
C18 Ag7 C1 101.0(3) . .
O16 Ag7 C1 95.3(3) . .
O5 Ag7 Ag6 86.52(15) . .
C18 Ag7 Ag6 52.44(19) . .
O16 Ag7 Ag6 99.11(17) . .
C1 Ag7 Ag6 153.2(2) . .
O5 Ag7 Ag4 147.81(15) . .
C18 Ag7 Ag4 47.0(2) . .
O16 Ag7 Ag4 81.94(17) . .
C1 Ag7 Ag4 98.08(19) . .
Ag6 Ag7 Ag4 62.05(3) . .
O5 Ag7 Ag1 140.92(15) . .
C18 Ag7 Ag1 98.6(2) . .
O16 Ag7 Ag1 62.37(17) . .
C1 Ag7 Ag1 43.6(2) . .
Ag6 Ag7 Ag1 127.51(4) . .
Ag4 Ag7 Ag1 66.72(3) . .
O5 Ag7 Ag3 141.16(18) . .
C18 Ag7 Ag3 50.38(19) . .
O16 Ag7 Ag3 117.99(18) . .
C1 Ag7 Ag3 51.25(19) . .
Ag6 Ag7 Ag3 101.93(3) . .
Ag4 Ag7 Ag3 59.44(3) . .
Ag1 Ag7 Ag3 58.51(2) . .
Ag8' Ag8 N1 68.4(5) . .
Ag8' Ag8 O15 81.5(4) . .
N1 Ag8 O15 135.8(4) . .
Ag8' Ag8 O17 152.6(3) . .
N1 Ag8 O17 139.0(4) . .
O15 Ag8 O17 75.4(2) . .
Ag8' Ag8 O12 66.5(4) . .
N1 Ag8 O12 109.3(4) . .
O15 Ag8 O12 85.7(2) . .
O17 Ag8 O12 96.8(3) . .
Ag8 Ag8' N1 69.0(6) . .
Ag8 Ag8' O12 75.8(5) . .
N1 Ag8' O12 114.7(6) . .
Ag8 Ag8' O15 61.7(5) . .
N1 Ag8' O15 121.3(8) . .
O12 Ag8' O15 82.5(4) . .
N2 Ag9 N3 157.0(4) . .
N2 Ag9 O5 118.4(3) . .
N3 Ag9 O5 83.2(3) . .
C2 C1 Ag1 175.7(7) . .
C2 C1 Ag2 91.4(6) . 2_665
Ag1 C1 Ag2 86.7(3) . 2_665
C2 C1 Ag7 102.3(6) . .
Ag1 C1 Ag7 82.0(3) . .
Ag2 C1 Ag7 119.9(4) 2_665 .
C2 C1 Ag3 98.9(6) . .
Ag1 C1 Ag3 81.4(3) . .
Ag2 C1 Ag3 155.1(4) 2_665 .
Ag7 C1 Ag3 80.0(2) . .
C1 C2 C3 176.0(9) . .
C1 C2 Ag2 61.9(5) . 2_665
C3 C2 Ag2 119.4(5) . 2_665
O1 C3 C2 108.1(7) . .
O1 C3 H3A 110.1 . .
C2 C3 H3A 110.1 . .
O1 C3 H3B 110.1 . .
C2 C3 H3B 110.1 . .
H3A C3 H3B 108.4 . .
C9 C4 C5 121.2(8) . .
C9 C4 O1 116.0(8) . .
C5 C4 O1 122.8(8) . .
C6 C5 C4 119.2(10) . .
C6 C5 H5A 120.4 . .
C4 C5 H5A 120.4 . .
C7 C6 C5 120.6(10) . .
C7 C6 H6A 119.7 . .
C5 C6 H6A 119.7 . .
C8 C7 C6 119.3(9) . .
C8 C7 H7A 120.4 . .
C6 C7 H7A 120.4 . .
C7 C8 C9 123.5(10) . .
C7 C8 H8A 118.2 . .
C9 C8 H8A 118.2 . .
C4 C9 C8 116.2(9) . .
C4 C9 C10 121.9(8) . .
C8 C9 C10 121.7(9) . .
C11 C10 C15 117.4(9) . .
C11 C10 C9 119.8(9) . .
C15 C10 C9 122.1(9) . .
C12 C11 C10 122.3(10) . .
C12 C11 H11A 118.8 . .
C10 C11 H11A 118.8 . .
C11 C12 C13 119.4(10) . .
C11 C12 H12A 120.3 . .
C13 C12 H12A 120.3 . .
C14 C13 C12 119.7(10) . .
C14 C13 H13A 120.2 . .
C12 C13 H13A 120.2 . .
C15 C14 C13 121.6(10) . .
C15 C14 H14A 119.2 . .
C13 C14 H14A 119.2 . .
O2 C15 C14 124.5(8) . .
O2 C15 C10 116.1(8) . .
C14 C15 C10 119.4(9) . .
O2 C16 C17 112.7(7) . .
O2 C16 H16A 109.1 . .
C17 C16 H16A 109.1 . .
O2 C16 H16B 109.1 . .
C17 C16 H16B 109.1 . .
H16A C16 H16B 107.8 . .
C18 C17 C16 172.8(8) . .
C18 C17 Ag5 69.0(5) . .
C16 C17 Ag5 116.6(5) . .
C18 C17 Ag3 68.5(5) . .
C16 C17 Ag3 112.4(6) . .
Ag5 C17 Ag3 107.4(3) . .
C17 C18 Ag4 150.9(7) . .
C17 C18 Ag5 82.1(5) . .
Ag4 C18 Ag5 82.5(3) . .
C17 C18 Ag6 119.1(6) . .
Ag4 C18 Ag6 82.3(3) . .
Ag5 C18 Ag6 80.5(2) . .
C17 C18 Ag7 122.7(6) . .
Ag4 C18 Ag7 80.2(3) . .
Ag5 C18 Ag7 150.9(4) . .
Ag6 C18 Ag7 74.2(2) . .
C17 C18 Ag3 84.6(6) . .
Ag4 C18 Ag3 81.2(3) . .
Ag5 C18 Ag3 118.5(3) . .
Ag6 C18 Ag3 152.8(4) . .
Ag7 C18 Ag3 81.7(2) . .
C4 O1 C3 116.5(6) . .
C15 O2 C16 118.5(7) . .
C19 O3 Ag3 124.2(7) . .
C19 O4 Ag2 127.4(7) . .
O4 C19 O3 128.4(10) . .
O4 C19 C20 115.6(10) . .
O3 C19 C20 115.9(10) . .
F1 C20 F2 107.4(12) . .
F1 C20 F3 108.5(12) . .
F2 C20 F3 101.7(11) . .
F1 C20 C19 112.7(10) . .
F2 C20 C19 114.1(11) . .
F3 C20 C19 111.8(10) . .
C21 O5 Ag7 118.4(5) . .
C21 O5 Ag9 134.6(5) . .
Ag7 O5 Ag9 104.7(2) . .
C21 O6 Ag6 126.3(6) . .
O6 C21 O5 128.1(8) . .
O6 C21 C22 116.1(9) . .
O5 C21 C22 115.7(9) . .
F4 C22 F6 106.6(12) . .
F4 C22 F5 103.4(10) . .
F6 C22 F5 108.1(14) . .
F4 C22 C21 114.4(12) . .
F6 C22 C21 112.6(10) . .
F5 C22 C21 111.1(10) . .
C23 O7 Ag6 125.9(6) . 2_666
C23 O8 Ag5 134.6(6) . .
C23 O8 Ag5 125.0(5) . 2_666
Ag5 O8 Ag5 98.5(2) . 2_666
O7 C23 O8 129.2(8) . .
O7 C23 C24 116.5(9) . .
O8 C23 C24 114.3(8) . .
F9 C24 F7 105.1(11) . .
F9 C24 F8 107.8(11) . .
F7 C24 F8 104.8(10) . .
F9 C24 C23 111.7(10) . .
F7 C24 C23 114.3(10) . .
F8 C24 C23 112.5(9) . .
C25 O9 Ag3 126.1(7) . .
C25 O10 Ag2 126.1(7) . .
O9 C25 O10 126.8(10) . .
O9 C25 C26 118.5(12) . .
O10 C25 C26 114.7(12) . .
F11 C26 F10 108.4(13) . .
F11 C26 F12 103.4(11) . .
F10 C26 F12 103.7(10) . .
F11 C26 C25 113.0(10) . .
F10 C26 C25 113.1(10) . .
F12 C26 C25 114.3(12) . .
C27 O11 Ag5 114.2(6) . .
C27 O12 Ag8' 139.6(8) . .
C27 O12 Ag8 132.5(8) . .
Ag8' O12 Ag8 37.7(4) . .
C27 O12 Ag4 127.1(7) . .
Ag8' O12 Ag4 89.3(3) . .
Ag8 O12 Ag4 97.4(2) . .
O11 C27 O12 130.0(10) . .
O11 C27 C28 114.0(10) . .
O12 C27 C28 116.0(12) . .
F15 C28 F13 104.2(15) . .
F15 C28 F14 102.1(17) . .
F13 C28 F14 97.9(13) . .
F15 C28 C27 116.8(12) . .
F13 C28 C27 116.1(14) . .
F14 C28 C27 117.0(13) . .
C29 O13 Ag4 135.4(6) . .
C29 O14 Ag1 120.4(6) . .
O14 C29 O13 131.0(9) . .
O14 C29 C30 113.0(9) . .
O13 C29 C30 116.0(9) . .
F18 C30 F16 104.2(12) . .
F18 C30 F17 109.6(11) . .
F16 C30 F17 107.3(11) . .
F18 C30 C29 113.2(10) . .
F16 C30 C29 109.7(10) . .
F17 C30 C29 112.3(10) . .
C31 O15 Ag8 136.8(6) . .
C31 O15 Ag8' 118.2(7) . .
Ag8 O15 Ag8' 36.8(4) . .
C31 O16 Ag7 111.9(6) . .
O16 C31 O15 127.8(10) . .
O16 C31 C32 115.7(10) . .
O15 C31 C32 116.5(10) . .
F20 C32 F21 103.1(14) . .
F20 C32 F19 109.8(15) . .
F21 C32 F19 93.7(14) . .
F20 C32 C31 118.2(13) . .
F21 C32 C31 114.2(12) . .
F19 C32 C31 114.6(12) . .
C33 N1 Ag8' 143.0(14) . .
C33 N1 Ag8 174.0(13) . .
Ag8' N1 Ag8 42.6(5) . .
N1 C33 C34 176.9(16) . .
C33 C34 H34A 109.5 . .
C33 C34 H34B 109.5 . .
H34A C34 H34B 109.5 . .
C33 C34 H34C 109.5 . .
H34A C34 H34C 109.5 . .
H34B C34 H34C 109.5 . .
C35 N2 Ag9 172.8(14) . .
N2 C35 C36 176.7(16) . .
C35 C36 H36A 109.5 . .
C35 C36 H36B 109.5 . .
H36A C36 H36B 109.5 . .
C35 C36 H36C 109.5 . .
H36A C36 H36C 109.5 . .
H36B C36 H36C 109.5 . .
C37 N3 Ag9 156.9(12) . .
N3 C37 C38 177.6(17) . .
C37 C38 H38A 109.5 . .
C37 C38 H38B 109.5 . .
H38A C38 H38B 109.5 . .
C37 C38 H38C 109.5 . .
H38A C38 H38C 109.5 . .
H38B C38 H38C 109.5 . .
Ag8 O17 Ag6 99.9(2) . .
Ag8 O17 H17A 111.8 . .
Ag6 O17 H17A 111.8 . .
Ag8 O17 H17B 111.8 . .
Ag6 O17 H17B 111.8 . .
H17A O17 H17B 109.5 . .

loop_
_geom_bond_atom_site_label_1
_geom_bond_atom_site_label_2
_geom_bond_distance
_geom_bond_site_symmetry_2
Ag1 C1 2.073(8) .
Ag1 O14 2.108(6) .
Ag1 Ag7 2.9796(11) .
Ag1 Ag3 3.0310(12) .
Ag1 Ag2 3.0370(11) 2_665
Ag1 Ag2 3.2005(14) .
Ag1 Ag4 3.2749(12) .
Ag2 O4 2.238(8) .
Ag2 O10 2.240(7) .
Ag2 C1 2.342(8) 2_665
Ag2 C2 2.655(8) 2_665
Ag2 Ag3 2.9784(14) .
Ag2 Ag1 3.0370(11) 2_665
Ag3 O9 2.283(8) .
Ag3 O3 2.307(8) .
Ag3 C18 2.497(8) .
Ag3 C1 2.541(8) .
Ag3 C17 2.672(8) .
Ag3 Ag4 3.0728(12) .
Ag3 Ag7 3.2086(14) .
Ag4 C18 2.211(8) .
Ag4 O13 2.290(7) .
Ag4 O12 2.529(7) .
Ag4 Ag7 2.9762(11) .
Ag4 Ag5 3.0059(11) .
Ag4 Ag6 3.0212(11) .
Ag5 O11 2.257(7) .
Ag5 C18 2.344(7) .
Ag5 O8 2.398(6) .
Ag5 O8 2.415(6) 2_666
Ag5 C17 2.488(7) .
Ag5 Ag6 3.0486(12) .
Ag6 O7 2.373(6) 2_666
Ag6 C18 2.376(8) .
Ag6 O6 2.395(6) .
Ag6 O17 2.486(6) .
Ag6 Ag7 2.8833(12) .
Ag7 O5 2.280(6) .
Ag7 C18 2.406(8) .
Ag7 O16 2.447(7) .
Ag7 C1 2.448(8) .
Ag8 Ag8' 1.558(17) .
Ag8 N1 2.149(12) .
Ag8 O15 2.290(7) .
Ag8 O17 2.468(6) .
Ag8 O12 2.470(8) .
Ag8' N1 2.140(15) .
Ag8' O12 2.337(12) .
Ag8' O15 2.572(14) .
Ag9 N2 2.113(12) .
Ag9 N3 2.122(12) .
Ag9 O5 2.575(6) .
C1 C2 1.194(11) .
C1 Ag2 2.342(8) 2_665
C2 C3 1.478(11) .
C2 Ag2 2.655(8) 2_665
C3 O1 1.407(10) .
C3 H3A 0.9700 .
C3 H3B 0.9700 .
C4 C9 1.378(12) .
C4 C5 1.390(12) .
C4 O1 1.396(10) .
C5 C6 1.376(14) .
C5 H5A 0.9300 .
C6 C7 1.351(15) .
C6 H6A 0.9300 .
C7 C8 1.347(14) .
C7 H7A 0.9300 .
C8 C9 1.385(12) .
C8 H8A 0.9300 .
C9 C10 1.487(13) .
C10 C11 1.384(13) .
C10 C15 1.420(12) .
C11 C12 1.374(16) .
C11 H11A 0.9300 .
C12 C13 1.379(16) .
C12 H12A 0.9300 .
C13 C14 1.372(15) .
C13 H13A 0.9300 .
C14 C15 1.374(13) .
C14 H14A 0.9300 .
C15 O2 1.360(11) .
C16 O2 1.404(9) .
C16 C17 1.495(11) .
C16 H16A 0.9700 .
C16 H16B 0.9700 .
C17 C18 1.214(11) .
O3 C19 1.222(12) .
O4 C19 1.198(11) .
C19 C20 1.511(15) .
C20 F1 1.273(14) .
C20 F2 1.273(13) .
C20 F3 1.356(14) .
O5 C21 1.251(11) .
O6 C21 1.244(10) .
C21 C22 1.519(14) .
C22 F4 1.274(15) .
C22 F6 1.285(14) .
C22 F5 1.302(14) .
O7 C23 1.220(10) .
O7 Ag6 2.373(6) 2_666
O8 C23 1.229(10) .
O8 Ag5 2.415(6) 2_666
C23 C24 1.519(14) .
C24 F9 1.288(15) .
C24 F7 1.306(13) .
C24 F8 1.337(12) .
O9 C25 1.233(13) .
O10 C25 1.239(13) .
C25 C26 1.491(14) .
C26 F11 1.267(13) .
C26 F10 1.287(13) .
C26 F12 1.306(14) .
O11 C27 1.208(13) .
O12 C27 1.218(12) .
C27 C28 1.501(15) .
C28 F15 1.169(16) .
C28 F13 1.240(16) .
C28 F14 1.243(16) .
O13 C29 1.229(11) .
O14 C29 1.217(11) .
C29 C30 1.565(13) .
C30 F18 1.280(13) .
C30 F16 1.285(14) .
C30 F17 1.288(14) .
O15 C31 1.220(11) .
O16 C31 1.218(11) .
C31 C32 1.493(15) .
C32 F20 1.170(15) .
C32 F21 1.292(15) .
C32 F19 1.308(16) .
N1 C33 1.105(14) .
C33 C34 1.474(17) .
C34 H34A 0.9600 .
C34 H34B 0.9600 .
C34 H34C 0.9600 .
N2 C35 1.100(16) .
C35 C36 1.453(19) .
C36 H36A 0.9600 .
C36 H36B 0.9600 .
C36 H36C 0.9600 .
N3 C37 1.112(15) .
C37 C38 1.45(2) .
C38 H38A 0.9600 .
C38 H38B 0.9600 .
C38 H38C 0.9600 .
O17 H17A 0.9700 .
O17 H17B 0.9700 .
